data_4111641
loop_
_publ_author_name
'Russell P. Hughes'
'Roman B. Laritchev'
'Lev N. Zakharov'
'Arnold L. Rheingold'

_publ_section_title
;
 Carbon-Fluorine Bond Activation Coupled with Carbon-Carbon Bond Formation
 at Iridium. Confirmation of Complete Kinetic Diastereoselectivity at the
 New Carbon Stereocenter by Intramolecular Trapping Using Vinyl as the
 Migrating Group
;
_journal_name_full 'Journal of the American Chemical Society'
_journal_page_first 6325
_journal_page_last 6334
_journal_paper_doi 10.1021/ja042345d
_journal_volume 127
_journal_year 2005
_chemical_formula_sum 'C50 H38 B F30 Ir P'
_chemical_formula_weight 1442.78
_chemical_name_systematic
; 
 ? 
;
_space_group_IT_number 2
_symmetry_cell_setting triclinic
_symmetry_space_group_name_Hall '-P 1'
_symmetry_space_group_name_H-M 'P -1'
_atom_sites_solution_hydrogens geom
_atom_sites_solution_primary direct
_atom_sites_solution_secondary difmap
_audit_creation_method SHELXL-97
_cell_angle_alpha 84.3880(10)
_cell_angle_beta 73.3670(10)
_cell_angle_gamma 84.6180(10)
_cell_formula_units_Z 2
_cell_length_a 12.1256(9)
_cell_length_b 12.5665(9)
_cell_length_c 18.2649(13)
_cell_measurement_reflns_used 8384
_cell_measurement_temperature 100(2)
_cell_measurement_theta_max 27.51
_cell_measurement_theta_min 2.31
_cell_volume 2647.6(3)
_computing_cell_refinement 'Bruker SMART'
_computing_data_collection 'Bruker SMART'
_computing_data_reduction 'Bruker SAINT'
_computing_molecular_graphics 'Bruker SHELXTL'
_computing_publication_material 'Bruker SHELXTL'
_computing_structure_refinement 'SHELXL-97 (Sheldrick, 1997)'
_computing_structure_solution 'SHELXS-97 (Sheldrick, 1990)'
_diffrn_ambient_temperature 100(2)
_diffrn_measured_fraction_theta_full 0.966
_diffrn_measured_fraction_theta_max 0.966
_diffrn_measurement_device_type 'CCD area detector'
_diffrn_measurement_method 'phi and omega scans'
_diffrn_radiation_monochromator graphite
_diffrn_radiation_source 'fine-focus sealed tube'
_diffrn_radiation_type MoK\a
_diffrn_radiation_wavelength 0.71073
_diffrn_reflns_av_R_equivalents 0.0215
_diffrn_reflns_av_sigmaI/netI 0.0375
_diffrn_reflns_limit_h_max 15
_diffrn_reflns_limit_h_min -15
_diffrn_reflns_limit_k_max 15
_diffrn_reflns_limit_k_min -16
_diffrn_reflns_limit_l_max 23
_diffrn_reflns_limit_l_min -23
_diffrn_reflns_number 22728
_diffrn_reflns_theta_full 27.51
_diffrn_reflns_theta_max 27.51
_diffrn_reflns_theta_min 1.63
_exptl_absorpt_coefficient_mu 2.694
_exptl_absorpt_correction_T_max 1.000
_exptl_absorpt_correction_T_min 0.706
_exptl_absorpt_correction_type multi-scan
_exptl_absorpt_process_details SADABS
_exptl_crystal_colour Colorless
_exptl_crystal_density_diffrn 1.810
_exptl_crystal_density_meas 0
_exptl_crystal_description Block
_exptl_crystal_F_000 1410
_exptl_crystal_size_max 0.20
_exptl_crystal_size_mid 0.14
_exptl_crystal_size_min 0.09
_refine_diff_density_max 1.795
_refine_diff_density_min -1.454
_refine_diff_density_rms 0.109
_refine_ls_extinction_method none
_refine_ls_goodness_of_fit_ref 1.209
_refine_ls_hydrogen_treatment mixed
_refine_ls_matrix_type full
_refine_ls_number_parameters 875
_refine_ls_number_reflns 11762
_refine_ls_number_restraints 5
_refine_ls_restrained_S_all 1.214
_refine_ls_R_factor_all 0.0580
_refine_ls_R_factor_gt 0.0527
_refine_ls_shift/su_max 0.003
_refine_ls_shift/su_mean 0.000
_refine_ls_structure_factor_coef Fsqd
_refine_ls_weighting_details 'calc w=1/[\s^2^(Fo^2^)+(0.0354P)^2^+9.1893P] where P=(Fo^2^+2Fc^2^)/3'
_refine_ls_weighting_scheme calc
_refine_ls_wR_factor_gt 0.1183
_refine_ls_wR_factor_ref 0.1202
_reflns_number_gt 10863
_reflns_number_total 11762
_reflns_threshold_expression >2sigma(I)
_cod_data_source_file ja042345dsi20050107_115716_3.cif
_cod_data_source_block rph270_compound8
_cod_database_code 4111641

loop_
_symmetry_equiv_pos_as_xyz
'x, y, z'
'-x, -y, -z'

loop_
_atom_site_label
_atom_site_type_symbol
_atom_site_fract_x
_atom_site_fract_y
_atom_site_fract_z
_atom_site_U_iso_or_equiv
_atom_site_adp_type
_atom_site_occupancy
_atom_site_symmetry_multiplicity
_atom_site_calc_flag
_atom_site_refinement_flags
_atom_site_disorder_assembly
_atom_site_disorder_group
Ir1 Ir 0.79044(2) 0.95764(5) 0.71670(2) 0.02078(12) Uani 0.7372(19) 1 d P A 1
P1 P 0.84594(14) 0.91232(14) 0.82772(9) 0.0263(4) Uani 0.7372(19) 1 d P A 1
C1 C 0.9379(7) 0.8602(6) 0.6504(5) 0.0378(17) Uani 0.7372(19) 1 d P A 1
C2 C 0.9381(6) 0.9692(6) 0.6222(4) 0.0376(16) Uani 0.7372(19) 1 d P A 1
C3 C 0.9430(6) 1.0443(6) 0.6754(4) 0.0267(13) Uani 0.7372(19) 1 d P A 1
C17 C 0.8632(7) 1.0290(7) 0.8739(4) 0.0406(18) Uani 0.7372(19) 1 d P A 1
C18 C 0.7469(6) 0.8384(6) 0.9048(4) 0.0387(17) Uani 0.7372(19) 1 d P A 1
F1 F 1.0258(7) 1.0212(4) 0.7140(5) 0.0350(15) Uani 0.7372(19) 1 d P A 1
F2 F 0.8954(4) 1.2181(3) 0.7175(3) 0.0494(12) Uani 0.7372(19) 1 d P A 1
F3 F 0.8728(7) 1.1875(5) 0.6063(4) 0.0505(17) Uani 0.7372(19) 1 d P A 1
F4 F 1.1109(6) 1.1490(5) 0.5540(4) 0.082(2) Uani 0.7372(19) 1 d P A 1
F5 F 1.1249(6) 1.2050(5) 0.6570(5) 0.073(2) Uani 0.7372(19) 1 d P A 1
F6 F 1.0445(17) 1.3097(12) 0.5872(10) 0.073(4) Uani 0.7372(19) 1 d P A 1
Ir1A Ir 0.78772(7) 1.00640(16) 0.73657(8) 0.0294(4) Uani 0.2628(19) 1 d P A 2
P1A P 0.9282(5) 0.8689(5) 0.7381(4) 0.0437(14) Uani 0.2628(19) 1 d P A 2
C1A C 0.821(2) 1.071(2) 0.8395(19) 0.061(7) Uani 0.2628(19) 1 d P A 2
C2A C 0.8386(19) 1.1433(18) 0.7686(15) 0.044(5) Uani 0.2628(19) 1 d P A 2
C3A C 0.924(2) 1.1084(18) 0.7047(13) 0.039(5) Uani 0.2628(19) 1 d P A 2
C17A C 1.029(3) 0.859(2) 0.6506(18) 0.070(9) Uani 0.2628(19) 1 d P A 2
C18A C 0.882(2) 0.733(2) 0.7565(19) 0.073(9) Uani 0.2628(19) 1 d P A 2
F1A F 1.030(2) 1.0660(14) 0.7160(12) 0.038(4) Uani 0.2628(19) 1 d P A 2
F2A F 0.9854(14) 1.1162(14) 0.5678(9) 0.068(4) Uani 0.2628(19) 1 d P A 2
F3A F 0.8622(16) 1.2409(17) 0.6231(13) 0.061(5) Uani 0.2628(19) 1 d P A 2
F4A F 1.0433(13) 1.3018(13) 0.6775(13) 0.079(6) Uani 0.2628(19) 1 d P A 2
F5A F 1.1568(13) 1.1967(14) 0.6018(13) 0.064(5) Uani 0.2628(19) 1 d P A 2
F6A F 1.052(5) 1.311(5) 0.559(3) 0.103(19) Uani 0.2628(19) 1 d P A 2
C4 C 0.9427(6) 1.1657(5) 0.6505(5) 0.0555(17) Uani 1 1 d . . .
C5 C 1.0572(6) 1.2141(7) 0.6126(5) 0.070(2) Uani 1 1 d . A .
C6 C 0.6626(6) 0.9020(5) 0.6721(4) 0.0541(17) Uani 1 1 d . . .
C7 C 0.6216(5) 0.8953(5) 0.7539(3) 0.0382(12) Uani 1 1 d . A .
C8 C 0.6046(5) 1.0028(4) 0.7772(3) 0.0357(12) Uani 1 1 d . . .
C9 C 0.6353(5) 1.0764(4) 0.7102(3) 0.0374(12) Uani 1 1 d . A .
C10 C 0.6721(6) 1.0131(5) 0.6457(4) 0.0469(14) Uani 1 1 d . A .
C11 C 0.6805(8) 0.8087(6) 0.6227(4) 0.073(2) Uani 1 1 d . A .
H11A H 0.6086 0.7991 0.6106 0.110 Uiso 1 1 calc R . .
H11B H 0.7031 0.7434 0.6504 0.110 Uiso 1 1 calc R . .
H11C H 0.7414 0.8230 0.5752 0.110 Uiso 1 1 calc R . .
C12 C 0.5814(5) 0.7950(5) 0.8025(4) 0.0446(14) Uani 1 1 d . . .
H12A H 0.5120 0.7743 0.7918 0.067 Uiso 1 1 calc R A .
H12B H 0.5638 0.8082 0.8567 0.067 Uiso 1 1 calc R . .
H12C H 0.6423 0.7371 0.7905 0.067 Uiso 1 1 calc R . .
C13 C 0.5424(5) 1.0380(5) 0.8559(3) 0.0444(14) Uani 1 1 d . A .
H13A H 0.4598 1.0506 0.8606 0.067 Uiso 1 1 calc R . .
H13B H 0.5729 1.1044 0.8635 0.067 Uiso 1 1 calc R . .
H13C H 0.5543 0.9820 0.8947 0.067 Uiso 1 1 calc R . .
C14 C 0.6131(6) 1.1940(5) 0.7105(4) 0.0518(16) Uani 1 1 d . . .
H14A H 0.5344 1.2139 0.7074 0.078 Uiso 1 1 calc R A .
H14B H 0.6682 1.2283 0.6663 0.078 Uiso 1 1 calc R . .
H14C H 0.6221 1.2178 0.7578 0.078 Uiso 1 1 calc R . .
C15 C 0.6994(7) 1.0549(6) 0.5628(4) 0.062(2) Uani 1 1 d . . .
H15A H 0.6339 1.0463 0.5431 0.093 Uiso 1 1 calc R A .
H15B H 0.7681 1.0147 0.5331 0.093 Uiso 1 1 calc R . .
H15C H 0.7139 1.1310 0.5584 0.093 Uiso 1 1 calc R . .
C16 C 0.9823(6) 0.8314(6) 0.8206(4) 0.064(2) Uani 1 1 d . . .
B1 B 0.3180(4) 0.5417(4) 0.7691(3) 0.0212(10) Uani 1 1 d . . .
C19 C 0.2055(4) 0.4819(4) 0.8224(2) 0.0210(8) Uani 1 1 d . . .
C20 C 0.2127(4) 0.3700(4) 0.8318(3) 0.0241(9) Uani 1 1 d . . .
H20A H 0.2844 0.3320 0.8101 0.029 Uiso 1 1 calc R . .
C21 C 0.1190(4) 0.3126(4) 0.8717(3) 0.0282(10) Uani 1 1 d . B .
C22 C 0.0115(4) 0.3648(4) 0.9024(3) 0.0284(10) Uani 1 1 d . . .
H22A H -0.0533 0.3258 0.9291 0.034 Uiso 1 1 calc R . .
C23 C 0.0022(4) 0.4748(4) 0.8927(3) 0.0245(9) Uani 1 1 d . . .
C24 C 0.0974(4) 0.5329(4) 0.8542(2) 0.0219(9) Uani 1 1 d . . .
H24A H 0.0884 0.6090 0.8496 0.026 Uiso 1 1 calc R . .
C25 C 0.1333(5) 0.1932(4) 0.8824(4) 0.0381(12) Uani 1 1 d . . .
C26 C -0.1128(4) 0.5338(4) 0.9240(3) 0.0290(10) Uani 1 1 d . . .
C27 C 0.3224(4) 0.5137(4) 0.6827(3) 0.0232(9) Uani 1 1 d . . .
C28 C 0.3967(4) 0.4371(3) 0.6402(3) 0.0236(9) Uani 1 1 d . . .
H28A H 0.4573 0.4026 0.6590 0.028 Uiso 1 1 calc R . .
C29 C 0.3857(4) 0.4088(4) 0.5710(3) 0.0262(10) Uani 1 1 d . . .
C30 C 0.2983(4) 0.4571(4) 0.5413(3) 0.0323(11) Uani 1 1 d . . .
H30A H 0.2908 0.4384 0.4938 0.039 Uiso 1 1 calc R . .
C31 C 0.2223(4) 0.5331(4) 0.5829(3) 0.0303(10) Uani 1 1 d . . .
C32 C 0.2335(4) 0.5606(4) 0.6516(3) 0.0273(10) Uani 1 1 d . . .
H32A H 0.1796 0.6128 0.6789 0.033 Uiso 1 1 calc R . .
C33 C 0.4644(5) 0.3219(4) 0.5292(3) 0.0340(11) Uani 1 1 d . . .
C34 C 0.1269(5) 0.5894(5) 0.5533(3) 0.0406(13) Uani 1 1 d . . .
C35 C 0.3061(4) 0.6719(4) 0.7774(3) 0.0223(9) Uani 1 1 d . . .
C36 C 0.2754(4) 0.7120(4) 0.8502(3) 0.0238(9) Uani 1 1 d . . .
H36A H 0.2596 0.6627 0.8942 0.029 Uiso 1 1 calc R . .
C37 C 0.2672(4) 0.8201(4) 0.8603(3) 0.0258(9) Uani 1 1 d . . .
C38 C 0.2903(4) 0.8951(4) 0.7969(3) 0.0302(10) Uani 1 1 d . . .
H38A H 0.2837 0.9697 0.8034 0.036 Uiso 1 1 calc R . .
C39 C 0.3227(4) 0.8576(4) 0.7254(3) 0.0321(11) Uani 1 1 d . . .
C40 C 0.3299(4) 0.7487(4) 0.7153(3) 0.0271(10) Uani 1 1 d . . .
H40A H 0.3517 0.7258 0.6648 0.032 Uiso 1 1 calc R . .
C41 C 0.2310(4) 0.8615(4) 0.9378(3) 0.0292(10) Uani 1 1 d . . .
C42 C 0.3462(6) 0.9373(5) 0.6557(3) 0.0480(15) Uani 1 1 d . . .
C43 C 0.4337(4) 0.4964(3) 0.7947(3) 0.0228(9) Uani 1 1 d . . .
C44 C 0.5453(4) 0.5120(4) 0.7468(3) 0.0285(10) Uani 1 1 d . . .
H44A H 0.5540 0.5484 0.6976 0.034 Uiso 1 1 calc R . .
C45 C 0.6438(4) 0.4758(4) 0.7694(3) 0.0335(11) Uani 1 1 d . C .
C46 C 0.6357(4) 0.4236(4) 0.8404(3) 0.0344(11) Uani 1 1 d . . .
H46A H 0.7030 0.3984 0.8553 0.041 Uiso 1 1 calc R . .
C47 C 0.5269(4) 0.4089(4) 0.8895(3) 0.0294(10) Uani 1 1 d . . .
C48 C 0.4283(4) 0.4449(4) 0.8673(3) 0.0251(9) Uani 1 1 d . . .
H48A H 0.3548 0.4342 0.9025 0.030 Uiso 1 1 calc R . .
C49 C 0.7604(5) 0.4978(6) 0.7161(4) 0.0579(19) Uani 1 1 d D . .
C50 C 0.5149(5) 0.3513(4) 0.9671(3) 0.0369(12) Uani 1 1 d . . .
F7 F 0.2392(4) 0.1573(3) 0.8874(3) 0.0589(14) Uani 0.830(5) 1 d P B 1
F8 F 0.1203(7) 0.1433(4) 0.8257(4) 0.079(2) Uani 0.830(5) 1 d P B 1
F9 F 0.0628(5) 0.1538(4) 0.9480(3) 0.079(2) Uani 0.830(5) 1 d P B 1
F7A F 0.2188(19) 0.1551(16) 0.8338(18) 0.0589(14) Uani 0.170(5) 1 d P B 2
F8A F 0.042(3) 0.1501(19) 0.875(2) 0.079(2) Uani 0.170(5) 1 d P B 2
F9A F 0.138(3) 0.1668(19) 0.9506(18) 0.079(2) Uani 0.170(5) 1 d P B 2
F10 F -0.1870(3) 0.4750(3) 0.9757(3) 0.0688(13) Uani 1 1 d . . .
F11 F -0.1630(3) 0.5679(3) 0.8693(2) 0.0549(10) Uani 1 1 d . . .
F12 F -0.1054(3) 0.6213(3) 0.9568(2) 0.0463(8) Uani 1 1 d . . .
F13 F 0.5710(3) 0.3181(3) 0.5384(2) 0.0505(9) Uani 1 1 d . . .
F14 F 0.4265(4) 0.2247(3) 0.5535(2) 0.0616(11) Uani 1 1 d . . .
F15 F 0.4788(3) 0.3332(3) 0.45420(18) 0.0496(9) Uani 1 1 d . . .
F16 F 0.1081(4) 0.5420(4) 0.4970(2) 0.0793(15) Uani 1 1 d . . .
F17 F 0.1481(4) 0.6912(4) 0.5293(3) 0.0803(15) Uani 1 1 d . . .
F18 F 0.0264(3) 0.5954(4) 0.6070(2) 0.0579(10) Uani 1 1 d . . .
F19 F 0.2087(3) 0.7845(2) 0.99466(16) 0.0363(7) Uani 1 1 d . . .
F20 F 0.1372(3) 0.9292(3) 0.94788(19) 0.0476(8) Uani 1 1 d . . .
F21 F 0.3127(3) 0.9170(3) 0.95074(19) 0.0463(8) Uani 1 1 d . . .
F22 F 0.2590(4) 0.9523(5) 0.6262(3) 0.099(2) Uani 1 1 d . . .
F23 F 0.3648(7) 1.0323(3) 0.6715(3) 0.125(3) Uani 1 1 d . . .
F24 F 0.4343(4) 0.9067(3) 0.5997(2) 0.0667(12) Uani 1 1 d . . .
F25 F 0.7640(7) 0.4952(7) 0.6456(4) 0.078(2) Uiso 0.650(8) 1 d PD C 1
F26 F 0.7900(4) 0.5990(4) 0.7230(3) 0.0343(13) Uiso 0.650(8) 1 d PD C 1
F25A F 0.7625(11) 0.5670(11) 0.6523(7) 0.065(4) Uiso 0.350(8) 1 d PD C 2
F26A F 0.7737(8) 0.4193(8) 0.6549(5) 0.046(3) Uiso 0.350(8) 1 d PD C 2
F27 F 0.8459(3) 0.4402(3) 0.7333(3) 0.0681(12) Uani 1 1 d D C .
F28 F 0.5949(4) 0.3717(4) 0.9987(2) 0.0644(11) Uani 1 1 d . . .
F29 F 0.5221(5) 0.2454(3) 0.9644(2) 0.0790(15) Uani 1 1 d . . .
F30 F 0.4146(3) 0.3750(4) 1.0183(2) 0.0632(11) Uani 1 1 d . . .

loop_
_atom_site_aniso_label
_atom_site_aniso_U_11
_atom_site_aniso_U_22
_atom_site_aniso_U_33
_atom_site_aniso_U_23
_atom_site_aniso_U_13
_atom_site_aniso_U_12
Ir1 0.02619(13) 0.0164(2) 0.02111(14) -0.00303(13) -0.00867(9) -0.00008(10)
P1 0.0255(8) 0.0294(9) 0.0245(8) 0.0034(6) -0.0092(7) -0.0032(6)
C1 0.030(4) 0.031(4) 0.045(4) -0.012(3) 0.001(3) 0.002(3)
C2 0.036(4) 0.041(4) 0.028(4) -0.007(3) 0.001(3) 0.005(3)
C3 0.026(3) 0.022(3) 0.028(3) 0.005(3) -0.003(3) -0.002(3)
C17 0.049(5) 0.048(5) 0.033(4) -0.007(3) -0.023(4) -0.007(4)
C18 0.032(4) 0.049(4) 0.031(4) 0.017(3) -0.007(3) -0.008(3)
F1 0.030(2) 0.027(3) 0.048(3) 0.001(3) -0.011(2) -0.004(3)
F2 0.055(3) 0.026(2) 0.061(3) -0.003(2) -0.007(2) -0.005(2)
F3 0.059(4) 0.038(3) 0.057(4) 0.017(3) -0.027(3) -0.006(3)
F4 0.074(4) 0.070(4) 0.071(4) 0.004(3) 0.031(3) -0.015(3)
F5 0.053(4) 0.054(4) 0.111(6) 0.034(4) -0.029(4) -0.030(3)
F6 0.064(5) 0.052(5) 0.100(10) 0.026(5) -0.026(6) -0.019(4)
Ir1A 0.0282(4) 0.0275(8) 0.0329(5) 0.0037(5) -0.0103(3) -0.0042(4)
P1A 0.040(3) 0.041(3) 0.051(3) 0.008(3) -0.017(3) -0.004(2)
C1A 0.054(16) 0.062(17) 0.08(2) -0.011(15) -0.028(15) -0.027(13)
C2A 0.033(11) 0.039(12) 0.061(15) -0.011(10) -0.009(10) -0.010(9)
C3A 0.050(13) 0.029(11) 0.044(12) 0.010(10) -0.023(10) -0.012(10)
C17A 0.10(2) 0.052(16) 0.072(19) -0.032(14) -0.050(18) 0.034(16)
C18A 0.048(15) 0.067(19) 0.09(2) 0.030(16) -0.007(14) 0.004(13)
F1A 0.037(8) 0.049(12) 0.034(7) -0.007(10) -0.019(6) 0.003(10)
F2A 0.065(10) 0.084(12) 0.048(9) 0.008(8) -0.006(7) -0.014(9)
F3A 0.035(8) 0.073(14) 0.068(13) 0.029(11) -0.011(8) -0.015(11)
F4A 0.045(9) 0.045(9) 0.143(18) -0.021(10) -0.014(10) -0.012(7)
F5A 0.028(8) 0.058(10) 0.089(14) 0.030(11) -0.002(9) -0.007(7)
F6A 0.06(2) 0.12(2) 0.14(4) 0.07(3) -0.06(3) -0.020(16)
C4 0.047(4) 0.038(3) 0.084(5) -0.009(3) -0.023(4) 0.001(3)
C5 0.047(4) 0.083(6) 0.070(5) 0.030(5) -0.012(4) -0.010(4)
C6 0.075(5) 0.046(4) 0.041(3) -0.003(3) -0.024(3) 0.022(3)
C7 0.035(3) 0.041(3) 0.041(3) -0.004(2) -0.017(2) 0.008(2)
C8 0.032(3) 0.033(3) 0.045(3) 0.002(2) -0.016(2) -0.004(2)
C9 0.039(3) 0.036(3) 0.043(3) -0.003(2) -0.021(2) -0.001(2)
C10 0.052(4) 0.051(4) 0.041(3) -0.003(3) -0.023(3) 0.009(3)
C11 0.117(7) 0.050(4) 0.060(5) -0.017(3) -0.040(5) 0.025(4)
C12 0.047(3) 0.042(3) 0.046(3) 0.000(3) -0.016(3) 0.001(3)
C13 0.049(3) 0.037(3) 0.047(3) -0.010(3) -0.012(3) 0.000(3)
C14 0.070(4) 0.036(3) 0.051(4) 0.002(3) -0.021(3) -0.009(3)
C15 0.086(5) 0.058(4) 0.043(4) 0.004(3) -0.031(4) 0.019(4)
C16 0.058(4) 0.077(5) 0.065(5) 0.001(4) -0.040(4) 0.024(4)
B1 0.023(2) 0.018(2) 0.022(2) -0.0022(18) -0.0046(19) -0.0011(18)
C19 0.023(2) 0.024(2) 0.019(2) -0.0027(16) -0.0089(17) -0.0022(17)
C20 0.025(2) 0.021(2) 0.025(2) -0.0041(17) -0.0055(18) 0.0012(17)
C21 0.033(3) 0.022(2) 0.031(3) -0.0003(18) -0.011(2) -0.0044(19)
C22 0.026(2) 0.027(2) 0.032(3) -0.0009(19) -0.006(2) -0.0084(19)
C23 0.022(2) 0.027(2) 0.024(2) -0.0017(17) -0.0061(18) -0.0019(18)
C24 0.026(2) 0.019(2) 0.022(2) -0.0031(16) -0.0094(18) -0.0003(17)
C25 0.033(3) 0.024(3) 0.052(3) -0.001(2) -0.003(2) -0.008(2)
C26 0.024(2) 0.033(3) 0.029(2) -0.0028(19) -0.0054(19) -0.0023(19)
C27 0.023(2) 0.024(2) 0.021(2) -0.0006(17) -0.0036(17) -0.0052(17)
C28 0.026(2) 0.020(2) 0.025(2) 0.0027(17) -0.0067(18) -0.0042(17)
C29 0.030(2) 0.025(2) 0.020(2) -0.0031(17) -0.0007(18) -0.0043(19)
C30 0.038(3) 0.035(3) 0.024(2) -0.0028(19) -0.008(2) -0.005(2)
C31 0.030(2) 0.037(3) 0.024(2) 0.0029(19) -0.008(2) -0.005(2)
C32 0.027(2) 0.028(2) 0.024(2) -0.0023(18) -0.0037(19) 0.0007(19)
C33 0.040(3) 0.029(3) 0.030(3) -0.006(2) -0.003(2) -0.003(2)
C34 0.041(3) 0.053(4) 0.029(3) -0.003(2) -0.013(2) 0.004(3)
C35 0.020(2) 0.021(2) 0.026(2) -0.0024(17) -0.0058(17) -0.0008(16)
C36 0.021(2) 0.024(2) 0.026(2) 0.0008(17) -0.0044(18) -0.0041(17)
C37 0.023(2) 0.023(2) 0.029(2) -0.0031(18) -0.0042(19) -0.0016(18)
C38 0.031(3) 0.017(2) 0.037(3) 0.0010(19) -0.002(2) -0.0002(18)
C39 0.034(3) 0.025(2) 0.032(3) 0.0060(19) -0.003(2) -0.003(2)
C40 0.029(2) 0.026(2) 0.024(2) -0.0015(18) -0.0046(19) -0.0013(19)
C41 0.032(3) 0.021(2) 0.034(3) -0.0035(19) -0.006(2) -0.0061(19)
C42 0.068(4) 0.029(3) 0.036(3) 0.008(2) -0.003(3) 0.001(3)
C43 0.027(2) 0.018(2) 0.025(2) -0.0051(16) -0.0076(18) -0.0014(17)
C44 0.027(2) 0.032(3) 0.025(2) -0.0054(19) -0.0044(19) -0.0037(19)
C45 0.024(2) 0.035(3) 0.042(3) -0.010(2) -0.007(2) -0.003(2)
C46 0.027(2) 0.036(3) 0.048(3) -0.011(2) -0.020(2) -0.001(2)
C47 0.033(3) 0.027(2) 0.032(3) -0.0071(19) -0.015(2) 0.001(2)
C48 0.026(2) 0.022(2) 0.028(2) -0.0023(17) -0.0096(19) -0.0013(18)
C49 0.026(3) 0.102(6) 0.044(4) -0.011(4) -0.008(3) 0.002(3)
C50 0.046(3) 0.028(3) 0.044(3) -0.001(2) -0.025(3) 0.002(2)
F7 0.044(2) 0.0219(19) 0.116(4) 0.012(2) -0.037(3) -0.0005(16)
F8 0.133(6) 0.028(2) 0.103(5) -0.023(3) -0.074(4) 0.005(3)
F9 0.066(4) 0.031(2) 0.098(4) 0.022(2) 0.035(3) 0.001(2)
F7A 0.044(2) 0.0219(19) 0.116(4) 0.012(2) -0.037(3) -0.0005(16)
F8A 0.133(6) 0.028(2) 0.103(5) -0.023(3) -0.074(4) 0.005(3)
F9A 0.066(4) 0.031(2) 0.098(4) 0.022(2) 0.035(3) 0.001(2)
F10 0.0365(19) 0.048(2) 0.088(3) 0.022(2) 0.0246(19) 0.0046(16)
F11 0.0425(19) 0.083(3) 0.049(2) -0.0282(19) -0.0309(17) 0.0257(18)
F12 0.0307(16) 0.050(2) 0.062(2) -0.0323(17) -0.0122(15) 0.0070(14)
F13 0.0430(19) 0.051(2) 0.057(2) -0.0242(17) -0.0111(16) 0.0130(16)
F14 0.073(3) 0.0238(17) 0.067(2) -0.0056(16) 0.016(2) -0.0076(16)
F15 0.067(2) 0.051(2) 0.0258(16) -0.0132(14) -0.0054(15) 0.0094(17)
F16 0.069(3) 0.129(4) 0.057(3) -0.042(3) -0.044(2) 0.033(3)
F17 0.059(3) 0.078(3) 0.104(4) 0.052(3) -0.040(2) -0.010(2)
F18 0.0329(18) 0.088(3) 0.050(2) 0.000(2) -0.0131(16) 0.0105(18)
F19 0.0495(18) 0.0256(15) 0.0290(15) -0.0031(11) -0.0021(13) -0.0062(13)
F20 0.051(2) 0.0407(19) 0.0452(19) -0.0136(15) -0.0078(16) 0.0173(15)
F21 0.054(2) 0.0449(19) 0.0414(18) -0.0119(15) -0.0069(15) -0.0240(16)
F22 0.072(3) 0.134(5) 0.065(3) 0.061(3) -0.008(2) 0.020(3)
F23 0.277(8) 0.031(2) 0.049(3) 0.0130(19) -0.011(4) -0.039(3)
F24 0.070(3) 0.049(2) 0.052(2) 0.0197(18) 0.0188(19) 0.0055(19)
F27 0.0260(17) 0.065(3) 0.106(3) -0.022(2) -0.0048(19) 0.0074(17)
F28 0.072(3) 0.081(3) 0.056(2) 0.012(2) -0.044(2) -0.019(2)
F29 0.160(5) 0.031(2) 0.055(2) 0.0012(17) -0.046(3) -0.005(2)
F30 0.059(2) 0.083(3) 0.039(2) 0.0168(19) -0.0133(18) 0.013(2)

loop_
_atom_type_symbol
_atom_type_description
_atom_type_scat_dispersion_real
_atom_type_scat_dispersion_imag
_atom_type_scat_source
C C 0.0033 0.0016 'International Tables Vol C Tables 4.2.6.8 and 6.1.1.4'
H H 0.0000 0.0000 'International Tables Vol C Tables 4.2.6.8 and 6.1.1.4'
B B 0.0013 0.0007 'International Tables Vol C Tables 4.2.6.8 and 6.1.1.4'
F F 0.0171 0.0103 'International Tables Vol C Tables 4.2.6.8 and 6.1.1.4'
P P 0.1023 0.0942 'International Tables Vol C Tables 4.2.6.8 and 6.1.1.4'
Ir Ir -1.4442 7.9887 'International Tables Vol C Tables 4.2.6.8 and 6.1.1.4'

loop_
_geom_angle_atom_site_label_1
_geom_angle_atom_site_label_2
_geom_angle_atom_site_label_3
_geom_angle
C2 Ir1 C6 104.8(3)
C2 Ir1 C3 39.5(3)
C6 Ir1 C3 138.2(3)
C2 Ir1 C7 142.5(3)
C6 Ir1 C7 38.8(2)
C3 Ir1 C7 170.4(2)
C2 Ir1 C1 38.4(3)
C6 Ir1 C1 97.0(3)
C3 Ir1 C1 67.6(3)
C7 Ir1 C1 119.8(3)
C2 Ir1 C10 92.7(3)
C6 Ir1 C10 38.4(2)
C3 Ir1 C10 108.5(2)
C7 Ir1 C10 63.9(2)
C1 Ir1 C10 110.0(3)
C2 Ir1 C8 152.1(3)
C6 Ir1 C8 63.2(2)
C3 Ir1 C8 134.2(2)
C7 Ir1 C8 37.9(2)
C1 Ir1 C8 157.5(2)
C10 Ir1 C8 61.9(2)
C2 Ir1 C9 115.6(3)
C6 Ir1 C9 62.9(2)
C3 Ir1 C9 107.3(2)
C7 Ir1 C9 63.0(2)
C1 Ir1 C9 145.0(3)
C10 Ir1 C9 36.6(2)
C8 Ir1 C9 36.75(19)
C2 Ir1 P1 109.5(2)
C6 Ir1 P1 133.33(18)
C3 Ir1 P1 87.09(18)
C7 Ir1 P1 98.54(15)
C1 Ir1 P1 91.1(2)
C10 Ir1 P1 157.22(18)
C8 Ir1 P1 95.34(15)
C9 Ir1 P1 123.70(15)
C18 P1 C17 102.1(4)
C18 P1 C16 101.7(4)
C17 P1 C16 103.1(4)
C18 P1 Ir1 116.8(2)
C17 P1 Ir1 112.7(3)
C16 P1 Ir1 118.3(2)
C2 C1 Ir1 67.6(4)
C1 C2 C3 115.5(7)
C1 C2 Ir1 74.0(4)
C3 C2 Ir1 71.7(4)
F1 C3 C2 116.6(6)
F1 C3 C4 107.4(6)
C2 C3 C4 119.6(6)
F1 C3 Ir1 116.4(5)
C2 C3 Ir1 68.8(4)
C4 C3 Ir1 124.1(4)
C2A Ir1A C3A 39.1(9)
C2A Ir1A C9 97.6(7)
C3A Ir1A C9 113.1(6)
C2A Ir1A C8 109.8(6)
C3A Ir1A C8 143.7(7)
C9 Ir1A C8 39.5(2)
C2A Ir1A C1A 39.6(10)
C3A Ir1A C1A 67.8(10)
C9 Ir1A C1A 114.1(8)
C8 Ir1A C1A 99.2(7)
C2A Ir1A P1A 108.7(7)
C3A Ir1A P1A 85.9(7)
C9 Ir1A P1A 153.3(2)
C8 Ir1A P1A 129.1(2)
C1A Ir1A P1A 89.9(8)
C2A Ir1A C10 122.3(7)
C3A Ir1A C10 114.8(6)
C9 Ir1A C10 35.4(2)
C8 Ir1A C10 59.7(2)
C1A Ir1A C10 149.4(8)
P1A Ir1A C10 120.5(2)
C2A Ir1A C7 144.2(6)
C3A Ir1A C7 170.7(6)
C9 Ir1A C7 60.4(2)
C8 Ir1A C7 35.13(19)
C1A Ir1A C7 120.3(7)
P1A Ir1A C7 98.2(2)
C10 Ir1A C7 56.0(2)
C17A P1A C16 115.2(10)
C17A P1A C18A 100.5(15)
C16 P1A C18A 82.8(11)
C17A P1A Ir1A 112.6(9)
C16 P1A Ir1A 122.9(4)
C18A P1A Ir1A 117.0(9)
C2A C1A Ir1A 62.8(14)
C3A C2A C1A 116(2)
C3A C2A Ir1A 71.5(13)
C1A C2A Ir1A 77.6(14)
C4 C3A C2A 117(2)
C4 C3A F1A 108(2)
C2A C3A F1A 117(2)
C4 C3A Ir1A 124.2(15)
C2A C3A Ir1A 69.4(13)
F1A C3A Ir1A 116.8(15)
C3A C4 F3 124.2(13)
C3A C4 F2 66.9(14)
F3 C4 F2 108.1(6)
C3A C4 F3A 127.8(16)
F3 C4 F3A 30.9(9)
F2 C4 F3A 82.0(10)
C3A C4 C5 125.3(13)
F3 C4 C5 109.9(7)
F2 C4 C5 105.4(6)
F3A C4 C5 102.2(9)
C3A C4 C3 39.3(13)
F3 C4 C3 108.4(6)
F2 C4 C3 106.0(6)
F3A C4 C3 133.3(10)
C5 C4 C3 118.6(6)
C3A C4 F2A 118.9(15)
F3 C4 F2A 64.3(8)
F2 C4 F2A 172.0(8)
F3A C4 F2A 89.9(12)
C5 C4 F2A 76.2(8)
C3 C4 F2A 79.6(7)
F5A C5 F6 105.1(13)
F5A C5 F5 46.5(11)
F6 C5 F5 111.2(11)
F5A C5 F4 64.3(13)
F6 C5 F4 111.2(10)
F5 C5 F4 104.9(8)
F5A C5 F6A 101(2)
F6 C5 F6A 18(3)
F5 C5 F6A 122(2)
F4 C5 F6A 93(3)
F5A C5 C4 142.4(11)
F6 C5 C4 112.3(11)
F5 C5 C4 112.6(7)
F4 C5 C4 104.2(7)
F6A C5 C4 115(2)
F5A C5 F4A 95.2(15)
F6 C5 F4A 66.7(12)
F5 C5 F4A 59.5(8)
F4 C5 F4A 158.7(9)
F6A C5 F4A 85(2)
C4 C5 F4A 95.7(8)
C7 C6 C10 108.0(6)
C7 C6 C11 125.2(6)
C10 C6 C11 126.5(6)
C7 C6 Ir1 71.3(4)
C10 C6 Ir1 73.7(4)
C11 C6 Ir1 125.5(5)
C6 C7 C8 107.2(5)
C6 C7 C12 124.3(6)
C8 C7 C12 127.4(5)
C6 C7 Ir1 69.9(4)
C8 C7 Ir1 74.6(3)
C12 C7 Ir1 130.2(4)
C6 C7 Ir1A 80.9(4)
C8 C7 Ir1A 58.8(3)
C12 C7 Ir1A 134.2(4)
Ir1 C7 Ir1A 16.35(6)
C7 C8 C9 109.1(5)
C7 C8 C13 126.7(5)
C9 C8 C13 123.1(5)
C7 C8 Ir1A 86.0(3)
C9 C8 Ir1A 70.2(3)
C13 C8 Ir1A 119.5(4)
C7 C8 Ir1 67.6(3)
C9 C8 Ir1 73.8(3)
C13 C8 Ir1 134.2(4)
Ir1A C8 Ir1 19.05(7)
C10 C9 C8 106.7(5)
C10 C9 C14 128.0(5)
C8 C9 C14 124.6(5)
C10 C9 Ir1A 84.7(4)
C8 C9 Ir1A 70.4(3)
C14 C9 Ir1A 118.1(4)
C10 C9 Ir1 68.2(3)
C8 C9 Ir1 69.4(3)
C14 C9 Ir1 134.7(4)
Ir1A C9 Ir1 18.49(7)
C9 C10 C6 108.9(5)
C9 C10 C15 126.0(6)
C6 C10 C15 124.5(6)
C9 C10 Ir1 75.2(3)
C6 C10 Ir1 67.9(4)
C15 C10 Ir1 129.7(5)
C9 C10 Ir1A 59.9(3)
C6 C10 Ir1A 82.1(4)
C15 C10 Ir1A 130.1(5)
Ir1 C10 Ir1A 17.21(6)
P1A C16 P1 57.8(3)
C19 B1 C27 102.7(3)
C19 B1 C43 110.5(4)
C27 B1 C43 113.5(4)
C19 B1 C35 112.8(4)
C27 B1 C35 111.8(4)
C43 B1 C35 105.8(3)
C24 C19 C20 116.1(4)
C24 C19 B1 125.1(4)
C20 C19 B1 118.6(4)
C21 C20 C19 122.3(4)
C20 C21 C22 120.8(4)
C20 C21 C25 119.8(4)
C22 C21 C25 119.5(4)
C23 C22 C21 117.8(4)
C22 C23 C24 121.4(4)
C22 C23 C26 119.3(4)
C24 C23 C26 119.3(4)
C19 C24 C23 121.6(4)
F7A C25 F9A 112.2(17)
F7A C25 F8 59.2(12)
F9A C25 F8 136.1(14)
F7A C25 F8A 106.9(19)
F9A C25 F8A 106(2)
F8 C25 F8A 49.9(15)
F7A C25 F9 134.3(11)
F9A C25 F9 42.9(14)
F8 C25 F9 108.7(6)
F8A C25 F9 65.1(16)
F7A C25 F7 49.1(13)
F9A C25 F7 66.1(13)
F8 C25 F7 104.0(5)
F8A C25 F7 136.4(12)
F9 C25 F7 103.7(5)
F7A C25 C21 112.2(10)
F9A C25 C21 108.8(13)
F8 C25 C21 114.1(5)
F8A C25 C21 110.1(12)
F9 C25 C21 112.6(5)
F7 C25 C21 112.9(4)
F10 C26 F12 106.6(4)
F10 C26 F11 106.6(4)
F12 C26 F11 105.0(4)
F10 C26 C23 113.2(4)
F12 C26 C23 112.9(4)
F11 C26 C23 112.0(4)
C28 C27 C32 115.7(4)
C28 C27 B1 126.0(4)
C32 C27 B1 117.8(4)
C27 C28 C29 122.4(4)
C30 C29 C28 120.7(4)
C30 C29 C33 118.8(4)
C28 C29 C33 120.4(4)
C31 C30 C29 118.0(5)
C32 C31 C30 121.0(5)
C32 C31 C34 118.4(5)
C30 C31 C34 120.5(5)
C31 C32 C27 122.1(4)
F15 C33 F14 106.9(4)
F15 C33 F13 105.8(4)
F14 C33 F13 105.8(5)
F15 C33 C29 113.0(4)
F14 C33 C29 112.4(4)
F13 C33 C29 112.5(4)
F16 C34 F18 105.8(5)
F16 C34 F17 108.6(5)
F18 C34 F17 104.6(5)
F16 C34 C31 113.3(5)
F18 C34 C31 112.7(4)
F17 C34 C31 111.4(5)
C40 C35 C36 115.6(4)
C40 C35 B1 124.1(4)
C36 C35 B1 120.2(4)
C37 C36 C35 122.6(4)
C36 C37 C38 120.4(4)
C36 C37 C41 121.9(4)
C38 C37 C41 117.7(4)
C39 C38 C37 118.0(4)
C38 C39 C40 121.5(4)
C38 C39 C42 119.1(5)
C40 C39 C42 119.4(5)
C39 C40 C35 121.9(4)
F19 C41 F20 107.2(4)
F19 C41 F21 105.5(4)
F20 C41 F21 105.4(4)
F19 C41 C37 113.5(4)
F20 C41 C37 112.4(4)
F21 C41 C37 112.3(4)
F24 C42 F22 105.2(6)
F24 C42 F23 107.4(6)
F22 C42 F23 105.7(6)
F24 C42 C39 113.3(5)
F22 C42 C39 112.0(5)
F23 C42 C39 112.7(5)
C44 C43 C48 115.4(4)
C44 C43 B1 122.0(4)
C48 C43 B1 122.5(4)
C45 C44 C43 122.0(5)
C46 C45 C44 121.2(5)
C46 C45 C49 119.6(5)
C44 C45 C49 119.2(5)
C45 C46 C47 118.2(5)
C46 C47 C48 120.8(5)
C46 C47 C50 119.6(5)
C48 C47 C50 119.5(5)
C47 C48 C43 122.3(4)
F25 C49 F27 112.2(6)
F25 C49 F25A 40.3(6)
F27 C49 F25A 128.5(7)
F25 C49 F26 105.6(7)
F27 C49 F26 99.9(5)
F25A C49 F26 66.9(7)
F25 C49 C45 112.6(6)
F27 C49 C45 114.3(6)
F25A C49 C45 116.8(7)
F26 C49 C45 111.2(5)
F25 C49 F26A 38.5(5)
F27 C49 F26A 85.6(6)
F25A C49 F26A 78.6(7)
F26 C49 F26A 139.9(7)
C45 C49 F26A 102.1(6)
F28 C50 F29 105.9(5)
F28 C50 F30 105.3(5)
F29 C50 F30 105.6(5)
F28 C50 C47 113.4(5)
F29 C50 C47 112.1(5)
F30 C50 C47 113.8(4)

loop_
_geom_bond_atom_site_label_1
_geom_bond_atom_site_label_2
_geom_bond_distance
Ir1 C2 2.106(7)
Ir1 C6 2.143(8)
Ir1 C3 2.144(7)
Ir1 C7 2.161(6)
Ir1 C1 2.191(7)
Ir1 C10 2.220(6)
Ir1 C8 2.253(5)
Ir1 C9 2.312(5)
Ir1 P1 2.3180(16)
P1 C18 1.809(7)
P1 C17 1.818(8)
P1 C16 1.837(7)
C1 C2 1.415(11)
C2 C3 1.436(10)
C3 F1 1.378(11)
C3 C4 1.548(9)
F2 C4 1.395(9)
F3 C4 1.324(10)
F4 C5 1.382(11)
F5 C5 1.300(10)
F6 C5 1.257(16)
Ir1A C2A 2.07(2)
Ir1A C3A 2.10(2)
Ir1A C9 2.131(5)
Ir1A C8 2.134(5)
Ir1A C1A 2.27(3)
Ir1A P1A 2.314(6)
Ir1A C10 2.452(6)
Ir1A C7 2.487(6)
P1A C17A 1.72(3)
P1A C16 1.814(9)
P1A C18A 1.81(3)
C1A C2A 1.48(4)
C2A C3A 1.39(3)
C3A C4 1.15(2)
C3A F1A 1.42(3)
F2A C4 1.616(18)
F3A C4 1.45(2)
F4A C5 1.66(2)
F5A C5 1.170(17)
F6A C5 1.50(4)
C4 C5 1.517(10)
C6 C7 1.431(8)
C6 C10 1.436(9)
C6 C11 1.510(9)
C7 C8 1.435(8)
C7 C12 1.504(8)
C8 C9 1.440(8)
C8 C13 1.507(8)
C9 C10 1.427(8)
C9 C14 1.478(8)
C10 C15 1.506(9)
B1 C19 1.632(6)
B1 C27 1.636(7)
B1 C43 1.637(7)
B1 C35 1.647(6)
C19 C24 1.395(6)
C19 C20 1.397(6)
C20 C21 1.386(7)
C21 C22 1.392(7)
C21 C25 1.495(7)
C22 C23 1.374(7)
C23 C24 1.398(6)
C23 C26 1.501(6)
C25 F7A 1.25(3)
C25 F9A 1.27(3)
C25 F8 1.314(8)
C25 F8A 1.33(3)
C25 F9 1.337(7)
C25 F7 1.346(7)
C26 F10 1.322(6)
C26 F12 1.324(6)
C26 F11 1.330(6)
C27 C28 1.388(6)
C27 C32 1.413(6)
C28 C29 1.391(6)
C29 C30 1.389(7)
C29 C33 1.496(7)
C30 C31 1.384(7)
C31 C32 1.380(7)
C31 C34 1.504(7)
C33 F15 1.325(6)
C33 F14 1.335(6)
C33 F13 1.346(6)
C34 F16 1.320(7)
C34 F18 1.329(7)
C34 F17 1.336(7)
C35 C40 1.398(6)
C35 C36 1.404(6)
C36 C37 1.380(6)
C37 C38 1.399(6)
C37 C41 1.487(7)
C38 C39 1.370(7)
C39 C40 1.390(7)
C39 C42 1.517(7)
C41 F19 1.334(5)
C41 F20 1.334(6)
C41 F21 1.349(6)
C42 F24 1.308(7)
C42 F22 1.309(8)
C42 F23 1.309(8)
C43 C44 1.405(6)
C43 C48 1.406(6)
C44 C45 1.395(7)
C45 C46 1.378(8)
C45 C49 1.502(8)
C46 C47 1.384(7)
C47 C48 1.392(6)
C47 C50 1.500(7)
C49 F25 1.280(9)
C49 F27 1.304(7)
C49 F25A 1.380(12)
C49 F26 1.380(8)
C49 F26A 1.527(11)
C50 F28 1.318(6)
C50 F29 1.330(6)
C50 F30 1.334(7)
